data_7246931
loop_
_publ_author_name
'Yin, Jia-Ling'
'Yan, Qing-Qing'
'Liu, Yu-Xin'
'Yong, Guo-Ping'

_publ_section_title
;
 From zero-dimensional metallomacrocycle to three-dimensional
 metal--organic frameworks mediated by solvent polarity: near-white light
 emissions and gas adsorption properties
;
_journal_issue 31
_journal_name_full CrystEngComm
_journal_page_first 4435
_journal_page_last 4444
_journal_paper_doi 10.1039/D3CE00476G
_journal_volume 25
_journal_year 2023
_chemical_formula_moiety 'C28 H16 Mn N4 O4'
_chemical_formula_sum 'C28 H16 Mn N4 O4'
_chemical_formula_weight 527.39
_space_group_crystal_system monoclinic
_space_group_IT_number 14
_space_group_name_Hall '-P 2ybc'
_space_group_name_H-M_alt 'P 1 21/c 1'
_atom_sites_solution_hydrogens geom
_atom_sites_solution_primary direct
_audit_creation_date 2022-11-29
_audit_creation_method
;
Olex2 1.3
(compiled 2020.11.12 svn.r5f609507 for OlexSys, GUI svn.r6408)
;
_audit_update_record
;
2023-04-27 deposited with the CCDC.	2023-06-23 downloaded from the CCDC.
;
_cell_angle_alpha 90
_cell_angle_beta 99.143(9)
_cell_angle_gamma 90
_cell_formula_units_Z 4
_cell_length_a 11.4539(13)
_cell_length_b 25.379(2)
_cell_length_c 10.1811(7)
_cell_measurement_reflns_used 882
_cell_measurement_temperature 104(6)
_cell_measurement_theta_max 69.6740
_cell_measurement_theta_min 3.8680
_cell_volume 2921.9(5)
_computing_cell_refinement 'CrysAlisPro 1.171.41.110a (Rigaku OD, 2021)'
_computing_data_collection 'CrysAlisPro 1.171.41.110a (Rigaku OD, 2021)'
_computing_data_reduction 'CrysAlisPro 1.171.41.110a (Rigaku OD, 2021)'
_computing_molecular_graphics 'Olex2 1.3 (Dolomanov et al., 2009)'
_computing_publication_material 'Olex2 1.3 (Dolomanov et al., 2009)'
_computing_structure_refinement 'SHELXL 2013/4 (Sheldrick, 2015)'
_computing_structure_solution 'ShelXT (Sheldrick, 2015)'
_diffrn_ambient_environment N~2~
_diffrn_ambient_temperature 104(6)
_diffrn_detector 'CCD plate'
_diffrn_detector_area_resol_mean 5.2169
_diffrn_detector_type AtlasS2
_diffrn_measured_fraction_theta_full 0.986
_diffrn_measured_fraction_theta_max 0.953
_diffrn_measurement_details
;
List of Runs (angles in degrees, time in seconds):

  # Type    Start    End  Width  t~exp~   \w     \q     \k     \f   Frames
#--------------------------------------------------------------------------
  1  \w   -105.00 -17.00   1.00    8.00    --  -41.76 -38.00 -90.00   88
  2  \w    -86.00  -6.00   1.00    8.00    --  -41.76 125.00  60.00   80
  3  \w     33.00 131.00   1.00   16.00    --  106.05 -77.00 -60.00   98
  4  \w    120.00 178.00   1.00   16.00    --  106.05 125.00 -30.00   58
  5  \w    118.00 178.00   1.00   16.00    --  106.05  77.00  30.00   60
  6  \w     40.00 132.00   1.00   16.00    --  106.05 -45.00  30.00   92
  7  \w    103.00 178.00   1.00   16.00    --  106.05  77.00 150.00   75
;
_diffrn_measurement_device 'four-circle diffractometer'
_diffrn_measurement_device_type 'SuperNova, Dual, Cu at home/near, AtlasS2'
_diffrn_measurement_method '\w scans'
_diffrn_orient_matrix_type 'CrysAlisPro convention (1999,Acta A55,543-557)'
_diffrn_orient_matrix_UB_11 0.0031762000
_diffrn_orient_matrix_UB_12 -0.0551080000
_diffrn_orient_matrix_UB_13 -0.0625269000
_diffrn_orient_matrix_UB_21 -0.1309552000
_diffrn_orient_matrix_UB_22 0.0057304000
_diffrn_orient_matrix_UB_23 -0.0629768000
_diffrn_orient_matrix_UB_31 0.0377634000
_diffrn_orient_matrix_UB_32 0.0246979000
_diffrn_orient_matrix_UB_33 -0.1249628000
_diffrn_radiation_monochromator mirror
_diffrn_radiation_probe x-ray
_diffrn_radiation_type 'Cu K\a'
_diffrn_radiation_wavelength 1.54184
_diffrn_reflns_av_R_equivalents 0.1265
_diffrn_reflns_av_unetI/netI 0.1779
_diffrn_reflns_Laue_measured_fraction_full 0.986
_diffrn_reflns_Laue_measured_fraction_max 0.953
_diffrn_reflns_limit_h_max 14
_diffrn_reflns_limit_h_min -10
_diffrn_reflns_limit_k_max 30
_diffrn_reflns_limit_k_min -31
_diffrn_reflns_limit_l_max 8
_diffrn_reflns_limit_l_min -12
_diffrn_reflns_number 10128
_diffrn_reflns_point_group_measured_fraction_full 0.986
_diffrn_reflns_point_group_measured_fraction_max 0.953
_diffrn_reflns_theta_full 67.684
_diffrn_reflns_theta_max 72.975
_diffrn_reflns_theta_min 3.909
_diffrn_source 'micro-focus sealed X-ray tube'
_diffrn_source_type 'SuperNova (Cu) X-ray Source'
_exptl_absorpt_coefficient_mu 3.975
_exptl_absorpt_correction_T_max 0.551
_exptl_absorpt_correction_T_min 0.467
_exptl_absorpt_correction_type multi-scan
_exptl_absorpt_process_details
;
CrysAlisPro 1.171.41.110a (Rigaku Oxford Diffraction, 2021)
Empirical absorption correction using spherical harmonics,
implemented in SCALE3 ABSPACK scaling algorithm.
;
_exptl_crystal_colour yellow
_exptl_crystal_density_diffrn 1.199
_exptl_crystal_description block
_exptl_crystal_F_000 1076
_exptl_crystal_size_max 0.22
_exptl_crystal_size_mid 0.17
_exptl_crystal_size_min 0.15
_platon_squeeze_details
;
;
_refine_diff_density_max 0.780
_refine_diff_density_min -0.747
_refine_diff_density_rms 0.096
_refine_ls_extinction_coef 0.00053(7)
_refine_ls_extinction_expression Fc^*^=kFc[1+0.001xFc^2^\l^3^/sin(2\q)]^-1/4^
_refine_ls_extinction_method 'SHELXL-2014/7 (Sheldrick 2014'
_refine_ls_goodness_of_fit_ref 1.042
_refine_ls_hydrogen_treatment constr
_refine_ls_matrix_type full
_refine_ls_number_parameters 335
_refine_ls_number_reflns 5839
_refine_ls_number_restraints 0
_refine_ls_restrained_S_all 1.042
_refine_ls_R_factor_all 0.1517
_refine_ls_R_factor_gt 0.0925
_refine_ls_shift/su_max 0.000
_refine_ls_shift/su_mean 0.000
_refine_ls_structure_factor_coef Fsqd
_refine_ls_weighting_details 'w=1/[\s^2^(Fo^2^)+(0.0378P)^2^] where P=(Fo^2^+2Fc^2^)/3'
_refine_ls_weighting_scheme calc
_refine_ls_wR_factor_gt 0.1925
_refine_ls_wR_factor_ref 0.2189
_reflns_Friedel_coverage 0.000
_reflns_number_gt 2466
_reflns_number_total 5565
_reflns_threshold_expression 'I > 2\s(I)'
_cod_data_source_file d3ce00476g2.cif
_cod_data_source_block 2
_cod_depositor_comments 'Adding full bibliography for 7246930--7246932.cif.'
_cod_original_sg_symbol_H-M 'P 21/c '
_cod_database_code 7246931
_shelx_shelxl_version_number 2014/7
_chemical_oxdiff_formula c20h20o1Ni1
_shelx_space_group_comment
;
The symmetry employed for this shelxl refinement is uniquely defined
by the following loop, which should always be used as a source of
symmetry information in preference to the above space-group names.
They are only intended as comments.
;
_shelx_estimated_absorpt_t_max 0.587
_shelx_estimated_absorpt_t_min 0.475
_reflns_odcompleteness_completeness 98.66
_reflns_odcompleteness_iscentric 1
_reflns_odcompleteness_theta 66.97
_olex2_refinement_description
;
1.a Aromatic/amide H refined with riding coordinates:
 C3(H3), C17(H17), C19(H19), C13(H13), C23(H23), C11(H11), C28(H28), C26(H26),
 C5(H5), C16(H16), C25(H25), C27(H27), C15(H15), C10(H10), C8(H8), C9(H9)
;
_olex2_submission_special_instructions 'No special instructions were received'
_oxdiff_exptl_absorpt_empirical_details
;
Empirical correction (ABSPACK) includes:
- Absorption correction using spherical harmonics
- Frame scaling
;
_oxdiff_exptl_absorpt_empirical_full_max 3.341
_oxdiff_exptl_absorpt_empirical_full_min 0.340

loop_
_space_group_symop_operation_xyz
'x, y, z'
'-x, y+1/2, -z+1/2'
'-x, -y, -z'
'x, -y-1/2, z-1/2'

loop_
_atom_site_label
_atom_site_type_symbol
_atom_site_fract_x
_atom_site_fract_y
_atom_site_fract_z
_atom_site_U_iso_or_equiv
_atom_site_adp_type
_atom_site_occupancy
_atom_site_site_symmetry_order
_atom_site_calc_flag
_atom_site_refinement_flags_posn
_atom_site_refinement_flags_adp
_atom_site_refinement_flags_occupancy
_atom_site_disorder_assembly
_atom_site_disorder_group
Mn01 Mn 0.24610(11) 0.48413(4) 0.96927(10) 0.0421(3) Uani 1 1 d . . . . .
O1 O 0.1329(4) 0.52764(17) 0.8257(4) 0.0439(12) Uani 1 1 d . . . . .
O3 O 0.3607(5) 0.06115(18) 0.6079(4) 0.0473(12) Uani 1 1 d . . . . .
O2 O 0.0853(5) 0.54563(18) 0.6105(4) 0.0565(15) Uani 1 1 d . . . . .
O4 O 0.4127(5) 0.14070(19) 0.6852(5) 0.0664(17) Uani 1 1 d . . . . .
N3 N 0.1702(5) 0.1020(2) 0.4508(5) 0.0444(14) Uani 1 1 d . . . . .
N1 N 0.2949(6) 0.4587(2) 0.7647(5) 0.0455(15) Uani 1 1 d . . . . .
N2 N 0.6325(5) 0.4466(2) 0.9847(5) 0.0445(14) Uani 1 1 d . . . . .
N4 N -0.1545(5) 0.0182(2) 0.3735(5) 0.0439(14) Uani 1 1 d . . . . .
C2 C 0.2003(6) 0.4717(3) 0.6700(6) 0.0400(15) Uani 1 1 d . . . . .
C3 C 0.1661(7) 0.4418(2) 0.5575(6) 0.0424(17) Uani 1 1 d . . . . .
H3 H 0.1016 0.4526 0.4927 0.051 Uiso 1 1 calc R . . . .
C20 C 0.2544(7) 0.1365(3) 0.5084(6) 0.0495(19) Uani 1 1 d . . . . .
C1 C 0.1324(7) 0.5178(3) 0.7032(6) 0.0444(17) Uani 1 1 d . . . . .
C7 C 0.4711(6) 0.4074(3) 0.8354(6) 0.0438(17) Uani 1 1 d . . . . .
C6 C 0.3639(6) 0.4161(3) 0.7386(6) 0.0439(17) Uani 1 1 d . . . . .
C18 C 0.1606(7) 0.2094(3) 0.3865(6) 0.0502(19) Uani 1 1 d . . . . .
C22 C 0.0789(7) 0.1227(3) 0.3633(6) 0.0496(19) Uani 1 1 d . . . . .
C24 C -0.0240(7) 0.0858(3) 0.3164(6) 0.0456(17) Uani 1 1 d . . . . .
C17 C 0.1199(8) 0.3752(3) 0.3101(7) 0.058(2) Uani 1 1 d . . . . .
H17 H 0.1131 0.4119 0.2926 0.070 Uiso 1 1 calc R . . . .
C19 C 0.2556(7) 0.1897(3) 0.4777(7) 0.0501(19) Uani 1 1 d . . . . .
H19 H 0.3182 0.2120 0.5168 0.060 Uiso 1 1 calc R . . . .
C13 C 0.1989(7) 0.3033(3) 0.4504(7) 0.0503(19) Uani 1 1 d . . . . .
H13 H 0.2446 0.2909 0.5305 0.060 Uiso 1 1 calc R . . . .
C23 C 0.0700(8) 0.1746(3) 0.3287(7) 0.0514(19) Uani 1 1 d . . . . .
H23 H 0.0047 0.1871 0.2673 0.062 Uiso 1 1 calc R . . . .
C11 C 0.5336(6) 0.4510(3) 0.8908(6) 0.0421(16) Uani 1 1 d . . . . .
H11 H 0.5066 0.4852 0.8624 0.051 Uiso 1 1 calc R . . . .
C28 C -0.0843(7) 0.0874(3) 0.1868(7) 0.0493(18) Uani 1 1 d . . . . .
H28 H -0.0625 0.1117 0.1239 0.059 Uiso 1 1 calc R . . . .
C14 C 0.1510(7) 0.2672(3) 0.3554(7) 0.0508(19) Uani 1 1 d . . . . .
C12 C 0.1819(7) 0.3579(3) 0.4319(6) 0.0436(17) Uani 1 1 d . . . . .
C21 C 0.3518(7) 0.1118(3) 0.6088(6) 0.054(2) Uani 1 1 d . . . . .
C26 C -0.2063(7) 0.0206(3) 0.2445(6) 0.0517(18) Uani 1 1 d . . . . .
H26 H -0.2699 -0.0031 0.2177 0.062 Uiso 1 1 calc R . . . .
C5 C 0.3291(7) 0.3833(3) 0.6295(6) 0.0494(19) Uani 1 1 d . . . . .
H5 H 0.3746 0.3530 0.6163 0.059 Uiso 1 1 calc R . . . .
C4 C 0.2274(7) 0.3952(3) 0.5397(6) 0.0476(19) Uani 1 1 d . . . . .
C16 C 0.0682(7) 0.3401(3) 0.2145(6) 0.0510(19) Uani 1 1 d . . . . .
H16 H 0.0215 0.3525 0.1351 0.061 Uiso 1 1 calc R . . . .
C25 C -0.0632(7) 0.0512(3) 0.4052(6) 0.0470(18) Uani 1 1 d . . . . .
H25 H -0.0226 0.0508 0.4942 0.056 Uiso 1 1 calc R . . . .
C27 C -0.1774(7) 0.0525(3) 0.1520(7) 0.053(2) Uani 1 1 d . . . . .
H27 H -0.2194 0.0515 0.0638 0.063 Uiso 1 1 calc R . . . .
C15 C 0.0859(7) 0.2852(3) 0.2368(6) 0.054(2) Uani 1 1 d . . . . .
H15 H 0.0531 0.2607 0.1704 0.065 Uiso 1 1 calc R . . . .
C10 C 0.6698(8) 0.3975(3) 1.0235(7) 0.066(2) Uani 1 1 d . . . . .
H10 H 0.7351 0.3945 1.0934 0.079 Uiso 1 1 calc R . . . .
C8 C 0.5098(7) 0.3573(3) 0.8743(7) 0.060(2) Uani 1 1 d . . . . .
H8 H 0.4660 0.3271 0.8405 0.072 Uiso 1 1 calc R . . . .
C9 C 0.6195(9) 0.3518(4) 0.9684(9) 0.096(4) Uani 1 1 d . . . . .
H9 H 0.6542 0.3183 0.9905 0.115 Uiso 1 1 calc R . . . .

loop_
_atom_site_aniso_label
_atom_site_aniso_U_11
_atom_site_aniso_U_22
_atom_site_aniso_U_33
_atom_site_aniso_U_23
_atom_site_aniso_U_13
_atom_site_aniso_U_12
Mn01 0.0509(6) 0.0339(6) 0.0359(5) -0.0019(5) -0.0104(4) -0.0016(6)
O1 0.050(3) 0.039(3) 0.037(2) 0.004(2) -0.011(2) 0.001(2)
O3 0.063(3) 0.030(3) 0.042(2) -0.002(2) -0.013(2) 0.007(2)
O2 0.080(4) 0.038(3) 0.043(3) 0.002(2) -0.018(2) 0.016(3)
O4 0.078(4) 0.034(3) 0.071(3) -0.009(3) -0.039(3) -0.002(3)
N3 0.047(3) 0.035(3) 0.044(3) 0.001(3) -0.017(3) 0.006(3)
N1 0.071(4) 0.028(3) 0.033(3) 0.001(2) -0.003(3) 0.000(3)
N2 0.056(4) 0.035(3) 0.036(3) 0.002(3) -0.015(3) -0.007(3)
N4 0.042(3) 0.045(4) 0.039(3) 0.001(3) -0.011(2) 0.007(3)
C2 0.045(4) 0.030(4) 0.040(3) 0.005(3) -0.007(3) 0.004(3)
C3 0.057(5) 0.028(3) 0.036(3) -0.002(3) -0.014(3) 0.003(3)
C20 0.056(5) 0.041(4) 0.042(4) -0.001(3) -0.019(3) 0.009(4)
C1 0.061(5) 0.032(4) 0.035(3) 0.007(3) -0.008(3) -0.004(3)
C7 0.047(4) 0.043(4) 0.036(3) -0.005(3) -0.010(3) -0.001(3)
C6 0.050(4) 0.038(4) 0.037(3) -0.001(3) -0.013(3) -0.002(3)
C18 0.067(5) 0.038(4) 0.038(3) -0.012(3) -0.016(3) 0.006(4)
C22 0.066(5) 0.046(4) 0.031(3) -0.002(3) -0.009(3) -0.004(4)
C24 0.050(4) 0.043(4) 0.037(3) 0.009(3) -0.015(3) -0.001(3)
C17 0.089(7) 0.042(4) 0.039(4) -0.004(3) -0.005(4) 0.005(4)
C19 0.060(5) 0.034(4) 0.048(4) -0.012(3) -0.014(3) 0.003(4)
C13 0.061(5) 0.040(4) 0.042(4) 0.001(3) -0.014(3) -0.002(4)
C23 0.075(6) 0.031(4) 0.042(4) -0.004(3) -0.011(4) -0.003(4)
C11 0.043(4) 0.032(4) 0.046(4) 0.002(3) -0.009(3) -0.008(3)
C28 0.055(5) 0.045(4) 0.043(4) 0.006(3) -0.007(3) 0.004(4)
C14 0.071(5) 0.031(4) 0.043(4) -0.004(3) -0.016(3) -0.001(4)
C12 0.053(4) 0.043(4) 0.032(3) 0.003(3) -0.002(3) 0.003(4)
C21 0.070(5) 0.056(5) 0.029(3) -0.014(3) -0.021(3) 0.018(4)
C26 0.059(5) 0.044(4) 0.046(4) -0.012(4) -0.009(3) -0.003(4)
C5 0.069(5) 0.033(4) 0.038(3) -0.004(3) -0.018(3) 0.000(4)
C4 0.066(5) 0.046(4) 0.024(3) 0.007(3) -0.016(3) -0.002(4)
C16 0.069(5) 0.040(4) 0.036(3) -0.001(3) -0.015(3) 0.004(4)
C25 0.058(5) 0.044(4) 0.033(3) -0.008(3) -0.011(3) 0.002(4)
C27 0.055(5) 0.051(5) 0.045(4) 0.002(4) -0.013(3) -0.013(4)
C15 0.071(5) 0.045(4) 0.036(3) -0.003(3) -0.023(3) -0.005(4)
C10 0.065(6) 0.058(5) 0.062(5) 0.015(4) -0.025(4) 0.014(5)
C8 0.070(6) 0.029(4) 0.068(5) -0.003(4) -0.030(4) 0.005(4)
C9 0.096(8) 0.054(6) 0.107(7) 0.011(5) -0.075(6) -0.007(6)

loop_
_atom_type_symbol
_atom_type_description
_atom_type_scat_dispersion_real
_atom_type_scat_dispersion_imag
_atom_type_scat_source
C C 0.0181 0.0091 'International Tables Vol C Tables 4.2.6.8 and 6.1.1.4'
H H 0.0000 0.0000 'International Tables Vol C Tables 4.2.6.8 and 6.1.1.4'
Mn Mn -0.5299 2.8052 'International Tables Vol C Tables 4.2.6.8 and 6.1.1.4'
N N 0.0311 0.0180 'International Tables Vol C Tables 4.2.6.8 and 6.1.1.4'
O O 0.0492 0.0322 'International Tables Vol C Tables 4.2.6.8 and 6.1.1.4'

loop_
_geom_angle_atom_site_label_1
_geom_angle_atom_site_label_2
_geom_angle_atom_site_label_3
_geom_angle
_geom_angle_site_symmetry_1
_geom_angle_site_symmetry_3
_geom_angle_publ_flag
O1 Mn01 O3 178.08(19) . 4_566 ?
O1 Mn01 N3 104.66(19) . 4_566 ?
O1 Mn01 N1 74.58(19) . . ?
O1 Mn01 N2 91.55(19) . 3_667 ?
O1 Mn01 N4 89.22(19) . 2_556 ?
O3 Mn01 N3 74.30(18) 4_566 4_566 ?
O3 Mn01 N1 103.6(2) 4_566 . ?
O3 Mn01 N2 89.31(19) 4_566 3_667 ?
O3 Mn01 N4 92.6(2) 4_566 2_556 ?
N1 Mn01 N3 79.0(2) . 4_566 ?
N2 Mn01 N3 162.7(2) 3_667 4_566 ?
N2 Mn01 N1 100.1(2) 3_667 . ?
N4 Mn01 N3 102.0(2) 2_556 4_566 ?
N4 Mn01 N1 163.4(2) 2_556 . ?
N4 Mn01 N2 83.8(2) 2_556 3_667 ?
C1 O1 Mn01 118.9(5) . . ?
C21 O3 Mn01 120.5(4) . 4_565 ?
C20 N3 Mn01 109.6(4) . 4_565 ?
C20 N3 C22 116.6(6) . . ?
C22 N3 Mn01 130.2(5) . 4_565 ?
C2 N1 Mn01 106.7(5) . . ?
C2 N1 C6 117.6(6) . . ?
C6 N1 Mn01 127.7(4) . . ?
C11 N2 Mn01 120.0(4) . 3_667 ?
C10 N2 Mn01 120.2(5) . 3_667 ?
C10 N2 C11 117.8(6) . . ?
C26 N4 Mn01 122.1(5) . 2_546 ?
C25 N4 Mn01 120.6(4) . 2_546 ?
C25 N4 C26 114.3(6) . . ?
N1 C2 C3 122.7(6) . . ?
N1 C2 C1 114.6(6) . . ?
C3 C2 C1 122.5(6) . . ?
C2 C3 H3 120.3 . . ?
C2 C3 C4 119.4(6) . . ?
C4 C3 H3 120.3 . . ?
N3 C20 C19 124.1(6) . . ?
N3 C20 C21 114.6(6) . . ?
C19 C20 C21 121.4(7) . . ?
O1 C1 C2 117.5(6) . . ?
O2 C1 O1 124.9(7) . . ?
O2 C1 C2 117.5(6) . . ?
C11 C7 C6 118.4(6) . . ?
C8 C7 C6 121.9(7) . . ?
C8 C7 C11 119.7(6) . . ?
N1 C6 C7 115.6(6) . . ?
N1 C6 C5 121.1(6) . . ?
C5 C6 C7 123.3(7) . . ?
C19 C18 C23 119.4(7) . . ?
C19 C18 C14 120.7(7) . . ?
C23 C18 C14 119.9(6) . . ?
N3 C22 C24 116.2(6) . . ?
C23 C22 N3 123.9(7) . . ?
C23 C22 C24 119.5(7) . . ?
C28 C24 C22 121.5(6) . . ?
C25 C24 C22 120.0(6) . . ?
C25 C24 C28 118.4(7) . . ?
C12 C17 H17 119.2 . . ?
C16 C17 H17 119.2 . . ?
C16 C17 C12 121.5(7) . . ?
C20 C19 C18 117.5(7) . . ?
C20 C19 H19 121.3 . . ?
C18 C19 H19 121.3 . . ?
C14 C13 H13 119.1 . . ?
C14 C13 C12 121.9(6) . . ?
C12 C13 H13 119.1 . . ?
C18 C23 H23 120.8 . . ?
C22 C23 C18 118.4(7) . . ?
C22 C23 H23 120.8 . . ?
N2 C11 C7 122.4(6) . . ?
N2 C11 H11 118.8 . . ?
C7 C11 H11 118.8 . . ?
C24 C28 H28 121.0 . . ?
C27 C28 C24 117.9(7) . . ?
C27 C28 H28 121.0 . . ?
C13 C14 C18 119.5(6) . . ?
C13 C14 C15 119.3(7) . . ?
C15 C14 C18 121.0(6) . . ?
C17 C12 C13 117.8(7) . . ?
C17 C12 C4 121.8(7) . . ?
C13 C12 C4 120.4(6) . . ?
O3 C21 C20 117.1(6) . . ?
O4 C21 O3 124.9(7) . . ?
O4 C21 C20 117.9(7) . . ?
N4 C26 H26 116.7 . . ?
C27 C26 N4 126.6(7) . . ?
C27 C26 H26 116.7 . . ?
C6 C5 H5 120.1 . . ?
C6 C5 C4 119.8(7) . . ?
C4 C5 H5 120.1 . . ?
C3 C4 C12 120.7(6) . . ?
C5 C4 C3 118.7(6) . . ?
C5 C4 C12 120.5(7) . . ?
C17 C16 H16 120.5 . . ?
C17 C16 C15 119.1(6) . . ?
C15 C16 H16 120.5 . . ?
N4 C25 C24 124.1(6) . . ?
N4 C25 H25 118.0 . . ?
C24 C25 H25 118.0 . . ?
C28 C27 H27 120.7 . . ?
C26 C27 C28 118.6(6) . . ?
C26 C27 H27 120.7 . . ?
C14 C15 C16 120.2(6) . . ?
C14 C15 H15 119.9 . . ?
C16 C15 H15 119.9 . . ?
N2 C10 H10 117.8 . . ?
N2 C10 C9 124.4(7) . . ?
C9 C10 H10 117.8 . . ?
C7 C8 H8 120.7 . . ?
C7 C8 C9 118.6(7) . . ?
C9 C8 H8 120.7 . . ?
C10 C9 C8 116.6(8) . . ?
C10 C9 H9 121.7 . . ?
C8 C9 H9 121.7 . . ?

loop_
_geom_bond_atom_site_label_1
_geom_bond_atom_site_label_2
_geom_bond_distance
_geom_bond_site_symmetry_2
_geom_bond_publ_flag
Mn01 O1 2.106(4) . ?
Mn01 O3 2.108(5) 4_566 ?
Mn01 N3 2.349(6) 4_566 ?
Mn01 N1 2.332(5) . ?
Mn01 N2 2.244(6) 3_667 ?
Mn01 N4 2.224(6) 2_556 ?
O1 C1 1.271(7) . ?
O3 Mn01 2.108(5) 4_565 ?
O3 C21 1.289(8) . ?
O2 C1 1.233(7) . ?
O4 C21 1.207(8) . ?
N3 Mn01 2.349(6) 4_565 ?
N3 C20 1.365(9) . ?
N3 C22 1.367(8) . ?
N1 C2 1.372(8) . ?
N1 C6 1.389(9) . ?
N2 Mn01 2.244(6) 3_667 ?
N2 C11 1.365(8) . ?
N2 C10 1.356(9) . ?
N4 Mn01 2.224(6) 2_546 ?
N4 C26 1.354(8) . ?
N4 C25 1.338(9) . ?
C2 C3 1.378(8) . ?
C2 C1 1.473(9) . ?
C3 H3 0.9500 . ?
C3 C4 1.401(9) . ?
C20 C19 1.386(9) . ?
C20 C21 1.524(9) . ?
C7 C6 1.464(9) . ?
C7 C11 1.389(9) . ?
C7 C8 1.383(9) . ?
C6 C5 1.395(9) . ?
C18 C19 1.405(9) . ?
C18 C23 1.418(10) . ?
C18 C14 1.500(9) . ?
C22 C24 1.522(10) . ?
C22 C23 1.362(9) . ?
C24 C28 1.389(9) . ?
C24 C25 1.385(9) . ?
C17 H17 0.9500 . ?
C17 C12 1.398(9) . ?
C17 C16 1.381(9) . ?
C19 H19 0.9500 . ?
C13 H13 0.9500 . ?
C13 C14 1.380(9) . ?
C13 C12 1.409(9) . ?
C23 H23 0.9500 . ?
C11 H11 0.9500 . ?
C28 H28 0.9500 . ?
C28 C27 1.389(10) . ?
C14 C15 1.392(9) . ?
C12 C4 1.480(9) . ?
C26 H26 0.9500 . ?
C26 C27 1.323(10) . ?
C5 H5 0.9500 . ?
C5 C4 1.395(9) . ?
C16 H16 0.9500 . ?
C16 C15 1.420(9) . ?
C25 H25 0.9500 . ?
C27 H27 0.9500 . ?
C15 H15 0.9500 . ?
C10 H10 0.9500 . ?
C10 C9 1.375(11) . ?
C8 H8 0.9500 . ?
C8 C9 1.461(10) . ?
C9 H9 0.9500 . ?

loop_
_geom_torsion_atom_site_label_1
_geom_torsion_atom_site_label_2
_geom_torsion_atom_site_label_3
_geom_torsion_atom_site_label_4
_geom_torsion
_geom_torsion_site_symmetry_1
_geom_torsion_site_symmetry_2
_geom_torsion_site_symmetry_3
_geom_torsion_site_symmetry_4
_geom_torsion_publ_flag
Mn01 O1 C1 O2 -167.8(6) . . . . ?
Mn01 O1 C1 C2 7.7(8) . . . . ?
Mn01 O3 C21 O4 179.3(7) 4_565 . . . ?
Mn01 O3 C21 C20 1.3(10) 4_565 . . . ?
Mn01 N3 C20 C19 157.2(7) 4_565 . . . ?
Mn01 N3 C20 C21 -21.1(8) 4_565 . . . ?
Mn01 N3 C22 C24 33.0(10) 4_565 . . . ?
Mn01 N3 C22 C23 -154.3(6) 4_565 . . . ?
Mn01 N1 C2 C3 -145.4(6) . . . . ?
Mn01 N1 C2 C1 30.0(7) . . . . ?
Mn01 N1 C6 C7 -42.3(9) . . . . ?
Mn01 N1 C6 C5 135.4(6) . . . . ?
Mn01 N2 C11 C7 164.3(5) 3_667 . . . ?
Mn01 N2 C10 C9 -159.5(9) 3_667 . . . ?
Mn01 N4 C26 C27 158.7(7) 2_546 . . . ?
Mn01 N4 C25 C24 -160.0(6) 2_546 . . . ?
N3 C20 C19 C18 3.4(12) . . . . ?
N3 C20 C21 O3 15.0(11) . . . . ?
N3 C20 C21 O4 -163.1(8) . . . . ?
N3 C22 C24 C28 -143.3(7) . . . . ?
N3 C22 C24 C25 39.7(10) . . . . ?
N3 C22 C23 C18 0.0(12) . . . . ?
N1 C2 C3 C4 1.9(11) . . . . ?
N1 C2 C1 O1 -27.7(9) . . . . ?
N1 C2 C1 O2 148.2(7) . . . . ?
N1 C6 C5 C4 4.3(11) . . . . ?
N2 C10 C9 C8 -8.1(17) . . . . ?
N4 C26 C27 C28 0.5(13) . . . . ?
C2 N1 C6 C7 173.5(6) . . . . ?
C2 N1 C6 C5 -8.9(10) . . . . ?
C2 C3 C4 C12 170.2(7) . . . . ?
C2 C3 C4 C5 -6.7(11) . . . . ?
C3 C2 C1 O1 147.7(7) . . . . ?
C3 C2 C1 O2 -36.5(11) . . . . ?
C20 N3 C22 C24 -170.7(6) . . . . ?
C20 N3 C22 C23 2.0(11) . . . . ?
C1 C2 C3 C4 -173.0(6) . . . . ?
C7 C6 C5 C4 -178.3(7) . . . . ?
C7 C8 C9 C10 7.1(15) . . . . ?
C6 N1 C2 C3 5.8(10) . . . . ?
C6 N1 C2 C1 -178.9(6) . . . . ?
C6 C7 C11 N2 178.1(7) . . . . ?
C6 C7 C8 C9 178.2(8) . . . . ?
C6 C5 C4 C3 3.6(11) . . . . ?
C6 C5 C4 C12 -173.2(7) . . . . ?
C18 C14 C15 C16 173.9(8) . . . . ?
C22 N3 C20 C19 -3.8(11) . . . . ?
C22 N3 C20 C21 177.9(6) . . . . ?
C22 C24 C28 C27 -179.8(7) . . . . ?
C22 C24 C25 N4 178.4(7) . . . . ?
C24 C22 C23 C18 172.5(7) . . . . ?
C24 C28 C27 C26 2.0(12) . . . . ?
C17 C12 C4 C3 33.0(11) . . . . ?
C17 C12 C4 C5 -150.2(8) . . . . ?
C17 C16 C15 C14 2.2(13) . . . . ?
C19 C20 C21 O3 -163.4(7) . . . . ?
C19 C20 C21 O4 18.5(12) . . . . ?
C19 C18 C23 C22 -0.5(11) . . . . ?
C19 C18 C14 C13 -28.5(12) . . . . ?
C19 C18 C14 C15 157.2(8) . . . . ?
C13 C14 C15 C16 -0.5(13) . . . . ?
C13 C12 C4 C3 -146.2(7) . . . . ?
C13 C12 C4 C5 30.6(11) . . . . ?
C23 C18 C19 C20 -1.1(11) . . . . ?
C23 C18 C14 C13 148.3(8) . . . . ?
C23 C18 C14 C15 -26.1(12) . . . . ?
C23 C22 C24 C28 43.7(11) . . . . ?
C23 C22 C24 C25 -133.3(8) . . . . ?
C11 N2 C10 C9 4.5(14) . . . . ?
C11 C7 C6 N1 -37.5(10) . . . . ?
C11 C7 C6 C5 144.9(7) . . . . ?
C11 C7 C8 C9 -3.0(13) . . . . ?
C28 C24 C25 N4 1.4(12) . . . . ?
C14 C18 C19 C20 175.6(7) . . . . ?
C14 C18 C23 C22 -177.3(7) . . . . ?
C14 C13 C12 C17 -3.5(12) . . . . ?
C14 C13 C12 C4 175.7(7) . . . . ?
C12 C17 C16 C15 -4.7(13) . . . . ?
C12 C13 C14 C18 -173.3(7) . . . . ?
C12 C13 C14 C15 1.2(13) . . . . ?
C21 C20 C19 C18 -178.5(7) . . . . ?
C26 N4 C25 C24 0.9(11) . . . . ?
C16 C17 C12 C13 5.3(13) . . . . ?
C16 C17 C12 C4 -174.0(8) . . . . ?
C25 N4 C26 C27 -1.9(12) . . . . ?
C25 C24 C28 C27 -2.8(11) . . . . ?
C10 N2 C11 C7 0.2(11) . . . . ?
C8 C7 C6 N1 141.3(8) . . . . ?
C8 C7 C6 C5 -36.2(11) . . . . ?
C8 C7 C11 N2 -0.8(11) . . . . ?

loop_
_platon_squeeze_void_nr
_platon_squeeze_void_average_x
_platon_squeeze_void_average_y
_platon_squeeze_void_average_z
_platon_squeeze_void_volume
_platon_squeeze_void_count_electrons
1 0.000 0.000 0.030 210.4 19.6
2 0.000 0.500 -0.156 210.4 19.6
3 0.500 0.500 0.041 210.4 20.0
4 0.500 0.000 -0.151 210.4 20.0
